data_4105591
loop_
_publ_author_name
'Han-Yuan Gong'
'Brett M. Rambo'
'Elizabeth Karnas'
'Vincent M. Lynch'
'Karin M. Keller'
'Jonathan L. Sessler'

_publ_section_title
;
 Environmentally Responsive Threading, Dethreading, and Fixation of
 Anion-Induced Pseudorotaxanes
;
_journal_name_full 'Journal of the American Chemical Society'
_journal_page_first 1526
_journal_page_last 1533
_journal_paper_doi 10.1021/ja109102k
_journal_volume 133
_journal_year 2011
_chemical_formula_moiety 'C38 H34 N10 4+, 2(C14 H8 O4) 2-, 2(C3 H7 N O), 7.5(H2O)'
_chemical_formula_sum 'C72 H64 N12 O17.5'
_chemical_formula_weight 1377.35
_chemical_name_common
;
cyclo[2](2,6-di(1H-imidazol-1-yl)pyridine)[2](1,4-dimethylenebenzene) 
di-4,4"-biphenyl dicarboxylate_2DMF_7.5H2O
;
_chemical_name_systematic
; 
 ? 
;
_space_group_IT_number 2
_symmetry_cell_setting triclinic
_symmetry_space_group_name_Hall '-P 1'
_symmetry_space_group_name_H-M 'P -1'
_atom_sites_solution_hydrogens geom
_atom_sites_solution_primary direct
_atom_sites_solution_secondary difmap
_audit_creation_method SHELXL-97
_cell_angle_alpha 69.89(3)
_cell_angle_beta 82.26(3)
_cell_angle_gamma 72.19(3)
_cell_formula_units_Z 1
_cell_length_a 10.807(2)
_cell_length_b 12.716(3)
_cell_length_c 14.113(3)
_cell_measurement_reflns_used 6060
_cell_measurement_temperature 223(2)
_cell_measurement_theta_max 25.00
_cell_measurement_theta_min 1.54
_cell_volume 1733.0(8)
_computing_cell_refinement 'CrystalClear (Rigaku Inc., 2008)'
_computing_data_collection 'CrystalClear (Rigaku Inc., 2008)'
_computing_data_reduction 'CrystalClear (Rigaku Inc., 2008)'
_computing_structure_refinement 'SHELXL-97 (Sheldrick, 1997)'
_computing_structure_solution 'SHELXS-97 (Sheldrick, 1990)'
_diffrn_ambient_temperature 223(2)
_diffrn_detector_area_resol_mean 13.6612
_diffrn_measured_fraction_theta_full 0.992
_diffrn_measured_fraction_theta_max 0.992
_diffrn_measurement_device
;
Mercury2 (2x2 bin mode)
;
_diffrn_measurement_method dtprofit.ref
_diffrn_radiation_monochromator graphite
_diffrn_radiation_source 'fine-focus sealed tube'
_diffrn_radiation_type MoK\a
_diffrn_radiation_wavelength 0.71073
_diffrn_reflns_av_R_equivalents 0.0240
_diffrn_reflns_av_sigmaI/netI 0.0390
_diffrn_reflns_limit_h_max 12
_diffrn_reflns_limit_h_min -12
_diffrn_reflns_limit_k_max 14
_diffrn_reflns_limit_k_min -15
_diffrn_reflns_limit_l_max 16
_diffrn_reflns_limit_l_min -16
_diffrn_reflns_number 11924
_diffrn_reflns_theta_full 25.00
_diffrn_reflns_theta_max 25.00
_diffrn_reflns_theta_min 1.54
_exptl_absorpt_coefficient_mu 0.096
_exptl_absorpt_correction_T_max 1.0000
_exptl_absorpt_correction_T_min 0.8616
_exptl_absorpt_correction_type multi-scan
_exptl_crystal_colour colorless
_exptl_crystal_density_diffrn 1.320
_exptl_crystal_description block
_exptl_crystal_F_000 720
_exptl_crystal_size_max 0.306
_exptl_crystal_size_mid 0.256
_exptl_crystal_size_min 0.234
_refine_diff_density_max 0.735
_refine_diff_density_min -0.497
_refine_diff_density_rms 0.193
_refine_ls_extinction_method none
_refine_ls_goodness_of_fit_ref 0.871
_refine_ls_hydrogen_treatment constr
_refine_ls_matrix_type full
_refine_ls_number_parameters 507
_refine_ls_number_reflns 6060
_refine_ls_number_restraints 336
_refine_ls_restrained_S_all 0.851
_refine_ls_R_factor_all 0.0872
_refine_ls_R_factor_gt 0.0800
_refine_ls_shift/su_max 0.000
_refine_ls_shift/su_mean 0.000
_refine_ls_structure_factor_coef Fsqd
_refine_ls_weighting_details 'calc w=1/[\s^2^(Fo^2^)+(0.0750P)^2^+6.4342P] where P=(Fo^2^+2Fc^2^)/3'
_refine_ls_weighting_scheme calc
_refine_ls_wR_factor_gt 0.2008
_refine_ls_wR_factor_ref 0.2068
_reflns_number_gt 5326
_reflns_number_total 6060
_reflns_threshold_expression >2sigma(I)
_cod_data_source_file ja109102k_si_003.cif
_cod_data_source_block a
_cod_original_cell_volume 1733.0(6)
_cod_original_formula_sum 'C72 H64 N12 O17.50'
_cod_database_code 4105591

loop_
_symmetry_equiv_pos_as_xyz
'x, y, z'
'-x, -y, -z'

loop_
_atom_site_label
_atom_site_type_symbol
_atom_site_fract_x
_atom_site_fract_y
_atom_site_fract_z
_atom_site_U_iso_or_equiv
_atom_site_adp_type
_atom_site_occupancy
_atom_site_symmetry_multiplicity
_atom_site_calc_flag
_atom_site_refinement_flags
_atom_site_disorder_assembly
_atom_site_disorder_group
N1 N 0.1800(3) 1.1613(3) 0.3095(2) 0.0358(7) Uani 1 1 d U . .
N2 N 0.2326(3) 0.9732(2) 0.3541(2) 0.0319(6) Uani 1 1 d U . .
N3 N 0.4286(3) 0.8469(2) 0.3254(2) 0.0295(6) Uani 1 1 d U . .
N4 N 0.6272(3) 0.7339(2) 0.2841(2) 0.0326(6) Uani 1 1 d U . .
N5 N 0.8129(3) 0.6684(2) 0.2155(2) 0.0337(6) Uani 1 1 d U . .
N7 N 0.6728(3) 1.2078(3) 0.1277(2) 0.0421(7) Uani 1 1 d U . .
C1 C 0.0587(4) 1.2831(4) 0.1150(3) 0.0445(9) Uani 1 1 d U . .
H1A H 0.0104 1.2398 0.1635 0.053 Uiso 1 1 calc R . .
C2 C 0.1531(3) 1.3176(3) 0.1450(3) 0.0355(8) Uani 1 1 d U . .
C3 C 0.2222(4) 1.3845(3) 0.0712(3) 0.0412(8) Uani 1 1 d U . .
H3A H 0.2853 1.4089 0.0900 0.049 Uiso 1 1 calc R . .
C4 C 0.1823(4) 1.2831(3) 0.2554(3) 0.0402(8) Uani 1 1 d U . .
H4A H 0.2672 1.2911 0.2608 0.048 Uiso 1 1 calc R . .
H4B H 0.1183 1.3348 0.2864 0.048 Uiso 1 1 calc R . .
C5 C 0.2771(3) 1.0669(3) 0.3084(2) 0.0332(7) Uani 1 1 d U . .
H5A H 0.3605 1.0661 0.2808 0.040 Uiso 1 1 calc R . .
C6 C 0.0707(3) 1.1273(3) 0.3569(3) 0.0407(8) Uani 1 1 d U . .
H6A H -0.0097 1.1762 0.3678 0.049 Uiso 1 1 calc R . .
C7 C 0.1032(3) 1.0098(3) 0.3843(3) 0.0399(8) Uani 1 1 d U . .
H7A H 0.0493 0.9625 0.4171 0.048 Uiso 1 1 calc R . .
C8 C 0.3090(3) 0.8550(3) 0.3673(2) 0.0310(7) Uani 1 1 d U . .
C9 C 0.2586(3) 0.7630(3) 0.4168(3) 0.0373(8) Uani 1 1 d U . .
H9A H 0.1750 0.7743 0.4457 0.045 Uiso 1 1 calc R . .
C10 C 0.3372(4) 0.6528(3) 0.4220(3) 0.0413(8) Uani 1 1 d U . .
H10A H 0.3063 0.5880 0.4538 0.050 Uiso 1 1 calc R . .
C11 C 0.4619(3) 0.6389(3) 0.3796(3) 0.0381(8) Uani 1 1 d U . .
H11A H 0.5171 0.5656 0.3827 0.046 Uiso 1 1 calc R . .
C12 C 0.5009(3) 0.7394(3) 0.3324(2) 0.0315(7) Uani 1 1 d U . .
C13 C 0.7062(3) 0.6412(3) 0.2604(3) 0.0335(7) Uani 1 1 d U . .
H13A H 0.6887 0.5702 0.2734 0.040 Uiso 1 1 calc R . .
C14 C 0.6861(4) 0.8238(3) 0.2507(3) 0.0427(9) Uani 1 1 d U . .
H14A H 0.6518 0.8982 0.2561 0.051 Uiso 1 1 calc R . .
C15 C 0.8029(4) 0.7822(3) 0.2090(3) 0.0426(9) Uani 1 1 d U . .
H15A H 0.8649 0.8223 0.1811 0.051 Uiso 1 1 calc R . .
C16 C 0.9174(3) 0.5924(3) 0.1704(3) 0.0389(8) Uani 1 1 d U . .
H16A H 0.9201 0.5115 0.2058 0.047 Uiso 1 1 calc R . .
H16B H 1.0005 0.6028 0.1777 0.047 Uiso 1 1 calc R . .
C17 C 0.8024(4) 0.5849(3) 0.0299(3) 0.0414(8) Uani 1 1 d U . .
H17A H 0.7559 0.5397 0.0784 0.050 Uiso 1 1 calc R . .
C18 C 0.8953(3) 0.6208(3) 0.0601(3) 0.0336(7) Uani 1 1 d U . .
C19 C 0.9643(4) 0.6873(4) -0.0135(3) 0.0443(9) Uani 1 1 d U . .
H19A H 1.0268 0.7122 0.0055 0.053 Uiso 1 1 calc R . .
C20 C 0.1549(4) 0.7979(4) 0.1907(3) 0.0462(9) Uani 1 1 d U . .
C21 C 0.2583(3) 0.8560(3) 0.1335(3) 0.0368(8) Uani 1 1 d U . .
C22 C 0.2334(4) 0.9775(3) 0.1065(3) 0.0430(9) Uani 1 1 d U . .
H22A H 0.1529 1.0216 0.1233 0.052 Uiso 1 1 calc R . .
C23 C 0.3266(4) 1.0329(3) 0.0553(3) 0.0426(9) Uani 1 1 d U . .
H23A H 0.3071 1.1135 0.0385 0.051 Uiso 1 1 calc R . .
C24 C 0.4496(3) 0.9705(3) 0.0283(2) 0.0323(7) Uani 1 1 d U . .
C25 C 0.4738(3) 0.8489(3) 0.0562(3) 0.0376(8) Uani 1 1 d U . .
H25A H 0.5543 0.8042 0.0400 0.045 Uiso 1 1 calc R . .
C26 C 0.3794(4) 0.7940(3) 0.1076(3) 0.0404(8) Uani 1 1 d U . .
H26A H 0.3985 0.7134 0.1249 0.049 Uiso 1 1 calc R . .
C27 C 0.3092(4) 0.6587(3) 0.6788(3) 0.0389(8) Uani 1 1 d U . .
C28 C 0.3660(3) 0.7604(3) 0.6284(3) 0.0341(7) Uani 1 1 d U . .
C29 C 0.4970(3) 0.7415(3) 0.5951(3) 0.0386(8) Uani 1 1 d U . .
H29A H 0.5502 0.6657 0.6069 0.046 Uiso 1 1 calc R . .
C30 C 0.5477(3) 0.8341(3) 0.5449(3) 0.0376(8) Uani 1 1 d U . .
H30A H 0.6342 0.8191 0.5223 0.045 Uiso 1 1 calc R . .
C31 C 0.4724(3) 0.9499(3) 0.5272(2) 0.0320(7) Uani 1 1 d U . .
C32 C 0.3430(3) 0.9681(3) 0.5630(3) 0.0359(8) Uani 1 1 d U . .
H32A H 0.2909 1.0437 0.5548 0.043 Uiso 1 1 calc R . .
C33 C 0.2911(3) 0.8741(3) 0.6110(3) 0.0362(8) Uani 1 1 d U . .
H33A H 0.2039 0.8886 0.6318 0.043 Uiso 1 1 calc R . .
C36 C 0.5575(4) 1.1932(4) 0.1674(3) 0.0436(9) Uani 1 1 d U . .
H36A H 0.4893 1.2601 0.1635 0.052 Uiso 1 1 calc R . .
C37 C 0.7843(4) 1.1077(4) 0.1317(4) 0.0583(11) Uani 1 1 d U . .
H37A H 0.7594 1.0373 0.1659 0.088 Uiso 1 1 calc R . .
H37B H 0.8522 1.1102 0.1676 0.088 Uiso 1 1 calc R . .
H37C H 0.8152 1.1092 0.0644 0.088 Uiso 1 1 calc R . .
C38 C 0.6906(5) 1.3234(4) 0.0784(4) 0.0589(11) Uani 1 1 d U . .
H38A H 0.6098 1.3813 0.0807 0.088 Uiso 1 1 calc R . .
H38B H 0.7186 1.3319 0.0093 0.088 Uiso 1 1 calc R . .
H38C H 0.7552 1.3333 0.1126 0.088 Uiso 1 1 calc R . .
O1 O 0.0551(3) 0.8603(3) 0.2224(3) 0.0672(9) Uani 1 1 d U . .
O1W O 0.3759(4) 0.4864(3) 0.1906(3) 0.0793(11) Uani 1 1 d U . .
O2 O 0.1763(3) 0.6905(3) 0.2048(3) 0.0657(9) Uani 1 1 d U . .
O2W O 0.1064(16) 0.5301(13) 0.3671(11) 0.059(4) Uani 0.25 1 d PU A 1
O2W' O 0.0489(9) 0.5949(9) 0.3852(6) 0.087(3) Uani 0.50 1 d PU B 2
O3 O 0.1887(3) 0.6756(2) 0.6781(2) 0.0571(8) Uani 1 1 d U . .
O3W O -0.066(2) 0.8331(14) 0.405(2) 0.062(3) Uani 0.50 1 d PU C 1
O3W' O -0.071(2) 0.7956(15) 0.415(2) 0.077(5) Uani 0.50 1 d PU D 2
O4 O 0.3887(3) 0.5607(2) 0.7176(2) 0.0496(7) Uani 1 1 d U . .
O4W O -0.0675(7) 0.4072(6) 0.4298(5) 0.071(2) Uani 0.50 1 d PU . .
O5 O 0.5341(3) 1.0990(3) 0.2086(2) 0.0527(7) Uani 1 1 d U . .
O5W O -0.1080(14) 0.6415(12) 0.5322(9) 0.069(4) Uani 0.25 1 d PU E 1
O5WA O -0.0438(17) 0.6832(17) 0.4471(14) 0.032(4) Uani 0.13 1 d PU F 3
O5WB O -0.2115(18) 0.6189(17) 0.4706(13) 0.037(4) Uani 0.13 1 d PU G 2

loop_
_atom_site_aniso_label
_atom_site_aniso_U_11
_atom_site_aniso_U_22
_atom_site_aniso_U_33
_atom_site_aniso_U_23
_atom_site_aniso_U_13
_atom_site_aniso_U_12
N1 0.0319(15) 0.0352(15) 0.0387(16) -0.0119(13) -0.0008(12) -0.0071(12)
N2 0.0270(14) 0.0317(15) 0.0349(15) -0.0087(12) 0.0005(11) -0.0082(11)
N3 0.0278(14) 0.0303(14) 0.0308(14) -0.0106(11) 0.0003(11) -0.0083(11)
N4 0.0289(14) 0.0319(15) 0.0385(16) -0.0131(12) 0.0026(11) -0.0102(12)
N5 0.0291(14) 0.0329(15) 0.0389(16) -0.0123(12) 0.0018(12) -0.0087(12)
N7 0.0423(17) 0.0441(18) 0.0458(18) -0.0169(14) 0.0075(14) -0.0213(14)
C1 0.039(2) 0.056(2) 0.040(2) -0.0095(17) 0.0029(16) -0.0243(18)
C2 0.0315(17) 0.0307(17) 0.043(2) -0.0142(15) 0.0004(14) -0.0053(14)
C3 0.043(2) 0.0330(18) 0.054(2) -0.0152(16) -0.0026(17) -0.0176(16)
C4 0.042(2) 0.0340(19) 0.045(2) -0.0138(16) -0.0041(16) -0.0089(15)
C5 0.0300(17) 0.0351(18) 0.0335(17) -0.0116(14) -0.0006(13) -0.0071(14)
C6 0.0289(17) 0.042(2) 0.047(2) -0.0145(16) 0.0048(15) -0.0051(15)
C7 0.0299(18) 0.045(2) 0.042(2) -0.0132(16) 0.0050(14) -0.0101(15)
C8 0.0306(17) 0.0333(17) 0.0299(17) -0.0117(13) -0.0041(13) -0.0068(14)
C9 0.0290(17) 0.041(2) 0.0387(19) -0.0096(15) 0.0030(14) -0.0114(15)
C10 0.044(2) 0.0338(19) 0.047(2) -0.0073(16) 0.0006(16) -0.0192(16)
C11 0.0378(19) 0.0302(18) 0.045(2) -0.0116(15) 0.0032(15) -0.0096(15)
C12 0.0300(16) 0.0327(17) 0.0323(17) -0.0116(14) 0.0000(13) -0.0088(14)
C13 0.0316(17) 0.0296(17) 0.0402(19) -0.0129(14) 0.0032(14) -0.0097(14)
C14 0.040(2) 0.0344(19) 0.060(2) -0.0222(17) 0.0075(17) -0.0164(16)
C15 0.0381(19) 0.040(2) 0.059(2) -0.0226(18) 0.0093(17) -0.0201(16)
C16 0.0290(17) 0.0381(19) 0.044(2) -0.0143(16) 0.0037(14) -0.0030(15)
C17 0.043(2) 0.0331(18) 0.049(2) -0.0099(16) 0.0031(16) -0.0176(16)
C18 0.0294(17) 0.0281(16) 0.0402(19) -0.0126(14) 0.0011(14) -0.0028(13)
C19 0.0346(19) 0.055(2) 0.048(2) -0.0161(18) 0.0023(16) -0.0217(17)
C20 0.041(2) 0.059(3) 0.039(2) -0.0048(18) -0.0045(16) -0.0252(19)
C21 0.0348(18) 0.049(2) 0.0312(17) -0.0103(15) -0.0004(14) -0.0204(16)
C22 0.0340(19) 0.047(2) 0.046(2) -0.0116(17) 0.0059(15) -0.0145(16)
C23 0.042(2) 0.0351(19) 0.049(2) -0.0116(16) 0.0067(16) -0.0139(16)
C24 0.0333(17) 0.0355(17) 0.0295(17) -0.0099(14) 0.0005(13) -0.0130(14)
C25 0.0347(18) 0.0347(18) 0.044(2) -0.0118(15) 0.0033(15) -0.0131(15)
C26 0.045(2) 0.0344(19) 0.043(2) -0.0086(15) -0.0010(16) -0.0171(16)
C27 0.041(2) 0.0331(19) 0.044(2) -0.0135(15) 0.0008(16) -0.0120(16)
C28 0.0364(18) 0.0337(18) 0.0356(18) -0.0125(14) -0.0011(14) -0.0128(15)
C29 0.0372(19) 0.0304(18) 0.046(2) -0.0122(15) 0.0004(15) -0.0072(15)
C30 0.0338(18) 0.0353(18) 0.042(2) -0.0127(15) 0.0038(15) -0.0096(15)
C31 0.0352(17) 0.0320(17) 0.0294(16) -0.0101(14) -0.0058(13) -0.0077(14)
C32 0.0352(18) 0.0280(17) 0.0410(19) -0.0110(14) -0.0034(14) -0.0032(14)
C33 0.0305(17) 0.0375(19) 0.0398(19) -0.0129(15) 0.0008(14) -0.0085(14)
C36 0.039(2) 0.048(2) 0.048(2) -0.0182(18) 0.0030(16) -0.0155(17)
C37 0.045(2) 0.055(3) 0.073(3) -0.024(2) 0.012(2) -0.014(2)
C38 0.065(3) 0.052(3) 0.063(3) -0.016(2) 0.010(2) -0.030(2)
O1 0.0447(17) 0.083(2) 0.070(2) -0.0114(17) 0.0117(15) -0.0321(17)
O1W 0.094(3) 0.058(2) 0.098(3) -0.0249(19) -0.039(2) -0.0228(19)
O2 0.062(2) 0.060(2) 0.077(2) -0.0040(16) -0.0006(16) -0.0414(16)
O2W 0.083(10) 0.052(8) 0.047(7) 0.008(6) -0.005(6) -0.050(7)
O2W' 0.093(6) 0.100(7) 0.062(5) 0.022(5) -0.013(4) -0.071(6)
O3 0.0362(15) 0.0475(16) 0.084(2) -0.0169(15) 0.0059(14) -0.0149(13)
O3W 0.040(5) 0.065(7) 0.087(8) -0.031(7) 0.003(4) -0.019(5)
O3W' 0.065(6) 0.101(13) 0.075(7) -0.034(10) 0.009(5) -0.036(9)
O4 0.0447(15) 0.0295(13) 0.0741(19) -0.0119(13) -0.0011(13) -0.0151(12)
O4W 0.099(5) 0.086(5) 0.060(4) -0.028(3) 0.014(3) -0.074(4)
O5 0.0494(16) 0.0536(17) 0.0622(18) -0.0186(14) 0.0089(13) -0.0291(14)
O5W 0.085(9) 0.066(8) 0.051(7) -0.024(6) 0.030(6) -0.022(7)
O5WA 0.029(8) 0.041(10) 0.046(10) -0.031(8) 0.017(7) -0.023(7)
O5WB 0.034(9) 0.042(10) 0.025(8) -0.009(7) 0.000(7) 0.000(8)

loop_
_atom_type_symbol
_atom_type_description
_atom_type_scat_dispersion_real
_atom_type_scat_dispersion_imag
_atom_type_scat_source
C C 0.0033 0.0016 'International Tables Vol C Tables 4.2.6.8 and 6.1.1.4'
H H 0.0000 0.0000 'International Tables Vol C Tables 4.2.6.8 and 6.1.1.4'
N N 0.0061 0.0033 'International Tables Vol C Tables 4.2.6.8 and 6.1.1.4'
O O 0.0106 0.0060 'International Tables Vol C Tables 4.2.6.8 and 6.1.1.4'

loop_
_geom_angle_atom_site_label_1
_geom_angle_atom_site_label_2
_geom_angle_atom_site_label_3
_geom_angle
_geom_angle_site_symmetry_1
_geom_angle_site_symmetry_3
C5 N1 C6 109.3(3) . .
C5 N1 C4 125.1(3) . .
C6 N1 C4 125.0(3) . .
C5 N2 C7 109.2(3) . .
C5 N2 C8 124.1(3) . .
C7 N2 C8 126.7(3) . .
C12 N3 C8 115.2(3) . .
C13 N4 C14 108.7(3) . .
C13 N4 C12 125.1(3) . .
C14 N4 C12 126.1(3) . .
C13 N5 C15 109.1(3) . .
C13 N5 C16 124.0(3) . .
C15 N5 C16 126.5(3) . .
C36 N7 C37 120.5(3) . .
C36 N7 C38 121.5(3) . .
C37 N7 C38 118.0(3) . .
C19 C1 C2 120.7(3) 2_675 .
C19 C1 H1A 119.7 2_675 .
C2 C1 H1A 119.7 . .
C1 C2 C3 118.7(3) . .
C1 C2 C4 121.4(3) . .
C3 C2 C4 119.9(3) . .
C17 C3 C2 120.4(3) 2_675 .
C17 C3 H3A 119.8 2_675 .
C2 C3 H3A 119.8 . .
N1 C4 C2 110.9(3) . .
N1 C4 H4A 109.5 . .
C2 C4 H4A 109.5 . .
N1 C4 H4B 109.5 . .
C2 C4 H4B 109.5 . .
H4A C4 H4B 108.1 . .
N1 C5 N2 107.6(3) . .
N1 C5 H5A 126.2 . .
N2 C5 H5A 126.2 . .
C7 C6 N1 107.1(3) . .
C7 C6 H6A 126.4 . .
N1 C6 H6A 126.4 . .
C6 C7 N2 106.8(3) . .
C6 C7 H7A 126.6 . .
N2 C7 H7A 126.6 . .
N3 C8 C9 125.6(3) . .
N3 C8 N2 113.2(3) . .
C9 C8 N2 121.2(3) . .
C8 C9 C10 117.2(3) . .
C8 C9 H9A 121.4 . .
C10 C9 H9A 121.4 . .
C9 C10 C11 119.9(3) . .
C9 C10 H10A 120.0 . .
C11 C10 H10A 120.0 . .
C10 C11 C12 116.9(3) . .
C10 C11 H11A 121.6 . .
C12 C11 H11A 121.6 . .
N3 C12 C11 125.2(3) . .
N3 C12 N4 113.9(3) . .
C11 C12 N4 120.9(3) . .
N5 C13 N4 108.2(3) . .
N5 C13 H13A 125.9 . .
N4 C13 H13A 125.9 . .
C15 C14 N4 106.7(3) . .
C15 C14 H14A 126.6 . .
N4 C14 H14A 126.6 . .
C14 C15 N5 107.2(3) . .
C14 C15 H15A 126.4 . .
N5 C15 H15A 126.4 . .
N5 C16 C18 110.8(3) . .
N5 C16 H16A 109.5 . .
C18 C16 H16A 109.5 . .
N5 C16 H16B 109.5 . .
C18 C16 H16B 109.5 . .
H16A C16 H16B 108.1 . .
C3 C17 C18 121.0(3) 2_675 .
C3 C17 H17A 119.5 2_675 .
C18 C17 H17A 119.5 . .
C19 C18 C17 118.5(3) . .
C19 C18 C16 120.5(3) . .
C17 C18 C16 121.0(3) . .
C18 C19 C1 120.7(3) . 2_675
C18 C19 H19A 119.7 . .
C1 C19 H19A 119.7 2_675 .
O1 C20 O2 124.9(4) . .
O1 C20 C21 117.3(4) . .
O2 C20 C21 117.8(4) . .
C26 C21 C22 117.4(3) . .
C26 C21 C20 122.7(3) . .
C22 C21 C20 119.9(3) . .
C23 C22 C21 121.2(3) . .
C23 C22 H22A 119.4 . .
C21 C22 H22A 119.4 . .
C22 C23 C24 121.7(3) . .
C22 C23 H23A 119.2 . .
C24 C23 H23A 119.2 . .
C23 C24 C25 116.7(3) . .
C23 C24 C24 122.1(4) . 2_675
C25 C24 C24 121.2(4) . 2_675
C26 C25 C24 121.3(3) . .
C26 C25 H25A 119.4 . .
C24 C25 H25A 119.4 . .
C21 C26 C25 121.8(3) . .
C21 C26 H26A 119.1 . .
C25 C26 H26A 119.1 . .
O3 C27 O4 124.3(3) . .
O3 C27 C28 119.0(3) . .
O4 C27 C28 116.7(3) . .
C33 C28 C29 117.7(3) . .
C33 C28 C27 121.6(3) . .
C29 C28 C27 120.6(3) . .
C30 C29 C28 120.9(3) . .
C30 C29 H29A 119.6 . .
C28 C29 H29A 119.6 . .
C29 C30 C31 121.8(3) . .
C29 C30 H30A 119.1 . .
C31 C30 H30A 119.1 . .
C32 C31 C30 117.1(3) . .
C32 C31 C31 121.2(4) . 2_676
C30 C31 C31 121.7(4) . 2_676
C33 C32 C31 120.9(3) . .
C33 C32 H32A 119.6 . .
C31 C32 H32A 119.6 . .
C28 C33 C32 121.6(3) . .
C28 C33 H33A 119.2 . .
C32 C33 H33A 119.2 . .
O5 C36 N7 125.5(4) . .
O5 C36 H36A 117.3 . .
N7 C36 H36A 117.3 . .
N7 C37 H37A 109.5 . .
N7 C37 H37B 109.5 . .
H37A C37 H37B 109.5 . .
N7 C37 H37C 109.5 . .
H37A C37 H37C 109.5 . .
H37B C37 H37C 109.5 . .
N7 C38 H38A 109.5 . .
N7 C38 H38B 109.5 . .
H38A C38 H38B 109.5 . .
N7 C38 H38C 109.5 . .
H38A C38 H38C 109.5 . .
H38B C38 H38C 109.5 . .

loop_
_geom_bond_atom_site_label_1
_geom_bond_atom_site_label_2
_geom_bond_distance
_geom_bond_site_symmetry_2
N1 C5 1.334(4) .
N1 C6 1.390(5) .
N1 C4 1.479(4) .
N2 C5 1.344(4) .
N2 C7 1.390(4) .
N2 C8 1.438(4) .
N3 C12 1.328(4) .
N3 C8 1.336(4) .
N4 C13 1.346(4) .
N4 C14 1.388(4) .
N4 C12 1.433(4) .
N5 C13 1.322(4) .
N5 C15 1.390(4) .
N5 C16 1.475(4) .
N7 C36 1.335(5) .
N7 C37 1.452(5) .
N7 C38 1.455(5) .
C1 C19 1.388(5) 2_675
C1 C2 1.389(5) .
C1 H1A 0.9300 .
C2 C3 1.392(5) .
C2 C4 1.516(5) .
C3 C17 1.385(5) 2_675
C3 H3A 0.9300 .
C4 H4A 0.9700 .
C4 H4B 0.9700 .
C5 H5A 0.9300 .
C6 C7 1.350(5) .
C6 H6A 0.9300 .
C7 H7A 0.9300 .
C8 C9 1.371(5) .
C9 C10 1.382(5) .
C9 H9A 0.9300 .
C10 C11 1.384(5) .
C10 H10A 0.9300 .
C11 C12 1.387(5) .
C11 H11A 0.9300 .
C13 H13A 0.9300 .
C14 C15 1.351(5) .
C14 H14A 0.9300 .
C15 H15A 0.9300 .
C16 C18 1.507(5) .
C16 H16A 0.9700 .
C16 H16B 0.9700 .
C17 C3 1.385(5) 2_675
C17 C18 1.388(5) .
C17 H17A 0.9300 .
C18 C19 1.387(5) .
C19 C1 1.388(5) 2_675
C19 H19A 0.9300 .
C20 O1 1.258(5) .
C20 O2 1.262(5) .
C20 C21 1.516(5) .
C21 C26 1.381(5) .
C21 C22 1.405(5) .
C22 C23 1.386(5) .
C22 H22A 0.9300 .
C23 C24 1.403(5) .
C23 H23A 0.9300 .
C24 C25 1.406(5) .
C24 C24 1.498(6) 2_675
C25 C26 1.393(5) .
C25 H25A 0.9300 .
C26 H26A 0.9300 .
C27 O3 1.254(4) .
C27 O4 1.262(4) .
C27 C28 1.513(5) .
C28 C33 1.378(5) .
C28 C29 1.405(5) .
C29 C30 1.379(5) .
C29 H29A 0.9300 .
C30 C31 1.401(5) .
C30 H30A 0.9300 .
C31 C32 1.399(5) .
C31 C31 1.496(7) 2_676
C32 C33 1.398(5) .
C32 H32A 0.9300 .
C33 H33A 0.9300 .
C36 O5 1.226(5) .
C36 H36A 0.9300 .
C37 H37A 0.9600 .
C37 H37B 0.9600 .
C37 H37C 0.9600 .
C38 H38A 0.9600 .
C38 H38B 0.9600 .
C38 H38C 0.9600 .
